data_4026527
loop_
_publ_author_name
'Artem I. Vedernikov'
'Evgeny N. Ushakov'
'Asya A. Efremova'
'Lyudmila G. Kuz'mina'
'Anna A. Moiseeva'
'Natalia A. Lobova'
'Andrei V. Churakov'
'Yuri A. Strelenko'
'Michael V. Alfimov'
'Judith A. K. Howard'
'Sergey P. Gromov'

_publ_section_title
;
 Synthesis, Structure, and Properties of Supramolecular Charge-Transfer
 Complexes between Bis(18-crown-6)stilbene and Ammonioalkyl Derivatives of
 4,4'-Bipyridine and 2,7-Diazapyrene
;
_journal_name_full 'Journal of Organic Chemistry'
_journal_page_first 6768
_journal_page_last 6779
_journal_paper_doi 10.1021/jo201172w
_journal_volume 76
_journal_year 2011
_chemical_formula_sum 'C18 H18 Cl2 N2 O8'
_chemical_formula_weight 461.24
_chemical_name_systematic
; 
 ? 
;
_space_group_IT_number 14
_symmetry_cell_setting monoclinic
_symmetry_space_group_name_Hall '-P 2ybc'
_symmetry_space_group_name_H-M 'P 1 21/c 1'
_atom_sites_solution_hydrogens geom
_atom_sites_solution_primary direct
_atom_sites_solution_secondary difmap
_audit_creation_method SHELXL-97
_cell_angle_alpha 90.00
_cell_angle_beta 94.210(4)
_cell_angle_gamma 90.00
_cell_formula_units_Z 2
_cell_length_a 5.8449(13)
_cell_length_b 13.893(3)
_cell_length_c 11.655(3)
_cell_measurement_reflns_used 2076
_cell_measurement_temperature 170(2)
_cell_measurement_theta_max 28.463
_cell_measurement_theta_min 2.285
_cell_volume 943.9(4)
_computing_structure_refinement 'SHELXL-97 (Sheldrick, 1997)'
_computing_structure_solution 'SHELXS-97 (Sheldrick, 1990)'
_diffrn_ambient_temperature 170(2)
_diffrn_measured_fraction_theta_full 0.974
_diffrn_measured_fraction_theta_max 0.974
_diffrn_measurement_device_type 'Bruker SMART-APEX-2'
_diffrn_measurement_method /W
_diffrn_radiation_monochromator graphite
_diffrn_radiation_source 'fine-focus sealed tube'
_diffrn_radiation_type MoK\a
_diffrn_radiation_wavelength 0.71073
_diffrn_reflns_av_R_equivalents 0.0429
_diffrn_reflns_av_sigmaI/netI 0.0456
_diffrn_reflns_limit_h_max 7
_diffrn_reflns_limit_h_min -7
_diffrn_reflns_limit_k_max 18
_diffrn_reflns_limit_k_min -18
_diffrn_reflns_limit_l_max 15
_diffrn_reflns_limit_l_min -15
_diffrn_reflns_number 7651
_diffrn_reflns_theta_full 29.00
_diffrn_reflns_theta_max 29.00
_diffrn_reflns_theta_min 2.28
_exptl_absorpt_coefficient_mu 0.397
_exptl_absorpt_correction_T_max 0.9465
_exptl_absorpt_correction_T_min 0.9248
_exptl_absorpt_correction_type multi-scan
_exptl_absorpt_process_details SADABS
_exptl_crystal_colour light-yellow
_exptl_crystal_density_diffrn 1.623
_exptl_crystal_description prizm
_exptl_crystal_F_000 476
_exptl_crystal_size_max 0.20
_exptl_crystal_size_mid 0.16
_exptl_crystal_size_min 0.14
_refine_diff_density_max 0.629
_refine_diff_density_min -0.929
_refine_diff_density_rms 0.115
_refine_ls_extinction_method none
_refine_ls_goodness_of_fit_ref 1.097
_refine_ls_hydrogen_treatment refall
_refine_ls_matrix_type full
_refine_ls_number_parameters 172
_refine_ls_number_reflns 2441
_refine_ls_number_restraints 0
_refine_ls_restrained_S_all 1.097
_refine_ls_R_factor_all 0.0787
_refine_ls_R_factor_gt 0.0575
_refine_ls_shift/su_max 0.000
_refine_ls_shift/su_mean 0.000
_refine_ls_structure_factor_coef Fsqd
_refine_ls_weighting_details 'calc w=1/[\s^2^(Fo^2^)+(0.1505P)^2^+0.0000P] where P=(Fo^2^+2Fc^2^)/3'
_refine_ls_weighting_scheme calc
_refine_ls_wR_factor_gt 0.1813
_refine_ls_wR_factor_ref 0.2269
_reflns_number_gt 1766
_reflns_number_total 2441
_reflns_threshold_expression >2sigma(I)
_cod_data_source_file jo201172w_si_003.cif
_cod_data_source_block bb
_cod_original_cell_volume 943.8(4)
_cod_database_code 4026527

loop_
_symmetry_equiv_pos_as_xyz
'x, y, z'
'-x, y+1/2, -z+1/2'
'-x, -y, -z'
'x, -y-1/2, z-1/2'

loop_
_atom_site_label
_atom_site_type_symbol
_atom_site_fract_x
_atom_site_fract_y
_atom_site_fract_z
_atom_site_U_iso_or_equiv
_atom_site_adp_type
_atom_site_occupancy
_atom_site_symmetry_multiplicity
_atom_site_calc_flag
Cl1 Cl 0.33476(12) 0.68703(5) 0.33483(6) 0.0281(3) Uani 1 1 d
O11 O 0.5797(4) 0.68281(16) 0.3479(2) 0.0377(6) Uani 1 1 d
O12 O 0.2390(4) 0.60104(16) 0.3793(2) 0.0453(7) Uani 1 1 d
O13 O 0.2576(5) 0.76894(18) 0.3948(3) 0.0593(8) Uani 1 1 d
O14 O 0.2666(6) 0.6943(2) 0.2149(2) 0.0685(10) Uani 1 1 d
N1 N 0.6169(4) 0.89978(17) 0.24051(19) 0.0267(5) Uani 1 1 d
C1 C 0.4371(5) 0.9599(2) 0.2438(2) 0.0262(6) Uani 1 1 d
C2 C 0.3830(5) 1.00159(19) 0.3464(2) 0.0233(6) Uani 1 1 d
C3 C 0.5244(5) 0.97926(17) 0.4468(2) 0.0211(5) Uani 1 1 d
C4 C 0.7145(5) 0.91788(19) 0.4408(2) 0.0239(6) Uani 1 1 d
C5 C 0.7559(5) 0.8781(2) 0.3350(2) 0.0263(6) Uani 1 1 d
C6 C 0.1903(5) 1.0647(2) 0.3541(2) 0.0277(6) Uani 1 1 d
C7 C 0.8582(5) 0.89645(19) 0.5443(2) 0.0262(6) Uani 1 1 d
C8 C 0.6601(6) 0.8522(3) 0.1284(3) 0.0355(7) Uani 1 1 d
C9 C 0.8968(6) 0.8724(3) 0.0918(3) 0.0369(8) Uani 1 1 d
H1A H 0.348(5) 0.973(2) 0.174(3) 0.020(7) Uiso 1 1 d
H5A H 0.876(8) 0.836(3) 0.323(3) 0.043(10) Uiso 1 1 d
H6A H 0.100(6) 1.082(2) 0.284(3) 0.034(9) Uiso 1 1 d
H7A H 0.988(6) 0.854(2) 0.533(3) 0.024(8) Uiso 1 1 d
H9A H 0.907(7) 0.848(2) 0.019(3) 0.041(10) Uiso 1 1 d
H9B H 1.034(7) 0.845(3) 0.143(3) 0.043(10) Uiso 1 1 d
H8A H 0.564(8) 0.877(3) 0.068(4) 0.054(12) Uiso 1 1 d
H9C H 0.933(7) 0.938(3) 0.086(3) 0.055(12) Uiso 1 1 d
H8B H 0.639(7) 0.784(3) 0.137(3) 0.049(11) Uiso 1 1 d

loop_
_atom_site_aniso_label
_atom_site_aniso_U_11
_atom_site_aniso_U_22
_atom_site_aniso_U_33
_atom_site_aniso_U_23
_atom_site_aniso_U_13
_atom_site_aniso_U_12
Cl1 0.0266(5) 0.0288(4) 0.0288(4) 0.0009(2) 0.0011(3) -0.0028(2)
O11 0.0256(13) 0.0417(13) 0.0458(14) -0.0031(9) 0.0023(10) 0.0006(9)
O12 0.0495(16) 0.0311(12) 0.0577(16) 0.0037(10) 0.0194(12) -0.0070(10)
O13 0.0448(16) 0.0368(14) 0.099(2) -0.0198(13) 0.0240(15) 0.0022(11)
O14 0.059(2) 0.105(3) 0.0381(16) 0.0209(14) -0.0224(13) -0.0284(17)
N1 0.0302(13) 0.0287(12) 0.0213(11) -0.0039(9) 0.0029(9) -0.0077(9)
C1 0.0239(14) 0.0326(14) 0.0215(12) 0.0016(10) -0.0016(10) -0.0065(11)
C2 0.0212(13) 0.0279(13) 0.0204(12) 0.0030(9) -0.0014(9) -0.0037(10)
C3 0.0233(13) 0.0196(12) 0.0200(12) 0.0011(9) -0.0005(9) -0.0029(9)
C4 0.0265(14) 0.0224(12) 0.0224(12) 0.0008(9) -0.0008(10) -0.0039(10)
C5 0.0264(14) 0.0261(13) 0.0268(13) -0.0016(10) 0.0041(10) -0.0029(11)
C6 0.0281(15) 0.0317(14) 0.0225(12) 0.0050(10) -0.0027(10) -0.0018(11)
C7 0.0258(14) 0.0248(13) 0.0276(13) 0.0030(10) -0.0012(10) 0.0013(11)
C8 0.0360(18) 0.0456(19) 0.0257(14) -0.0131(13) 0.0083(12) -0.0081(14)
C9 0.0417(19) 0.0401(17) 0.0300(15) -0.0068(13) 0.0106(13) -0.0022(14)

loop_
_atom_type_symbol
_atom_type_description
_atom_type_scat_dispersion_real
_atom_type_scat_dispersion_imag
_atom_type_scat_source
C C 0.0033 0.0016 'International Tables Vol C Tables 4.2.6.8 and 6.1.1.4'
H H 0.0000 0.0000 'International Tables Vol C Tables 4.2.6.8 and 6.1.1.4'
N N 0.0061 0.0033 'International Tables Vol C Tables 4.2.6.8 and 6.1.1.4'
O O 0.0106 0.0060 'International Tables Vol C Tables 4.2.6.8 and 6.1.1.4'
Cl Cl 0.1484 0.1585 'International Tables Vol C Tables 4.2.6.8 and 6.1.1.4'

loop_
_geom_angle_atom_site_label_1
_geom_angle_atom_site_label_2
_geom_angle_atom_site_label_3
_geom_angle
_geom_angle_site_symmetry_1
_geom_angle_site_symmetry_3
O13 Cl1 O14 110.3(2) . .
O13 Cl1 O11 109.31(15) . .
O14 Cl1 O11 108.20(19) . .
O13 Cl1 O12 110.01(16) . .
O14 Cl1 O12 108.97(16) . .
O11 Cl1 O12 110.00(14) . .
C1 N1 C5 122.6(2) . .
C1 N1 C8 118.7(2) . .
C5 N1 C8 118.7(3) . .
N1 C1 C2 120.8(2) . .
C1 C2 C3 117.7(3) . .
C1 C2 C6 122.6(2) . .
C3 C2 C6 119.7(2) . .
C4 C3 C3 120.1(3) . 3_676
C4 C3 C2 120.5(2) . .
C3 C3 C2 119.4(3) 3_676 .
C5 C4 C3 118.4(2) . .
C5 C4 C7 122.0(3) . .
C3 C4 C7 119.7(2) . .
N1 C5 C4 120.1(3) . .
C7 C6 C2 121.0(3) 3_676 .
C6 C7 C4 120.1(3) 3_676 .
N1 C8 C9 112.4(3) . .

loop_
_geom_bond_atom_site_label_1
_geom_bond_atom_site_label_2
_geom_bond_distance
_geom_bond_site_symmetry_2
Cl1 O13 1.426(2) .
Cl1 O14 1.429(3) .
Cl1 O11 1.430(2) .
Cl1 O12 1.432(2) .
N1 C1 1.345(4) .
N1 C5 1.354(4) .
N1 C8 1.502(3) .
C1 C2 1.386(4) .
C2 C3 1.417(3) .
C2 C6 1.435(4) .
C3 C4 1.407(4) .
C3 C3 1.415(5) 3_676
C4 C5 1.388(4) .
C4 C7 1.449(4) .
C6 C7 1.350(4) 3_676
C7 C6 1.350(4) 3_676
C8 C9 1.504(5) .
